data_4517659
loop_
_publ_author_name
'Hua, Guoxiong'
'Cordes, David B.'
'Slawin, Alexandra M. Z.'
'Woollins, J. Derek'

_publ_section_title
;
 Novel Five- and Six-Membered Rings of Phosphorus-Selenium Heterocycles
 from Selenation of Amido-Schiff Bases.
;
_journal_issue 20
_journal_name_full 'ACS omega'
_journal_page_first 11737
_journal_page_last 11744
_journal_paper_doi 10.1021/acsomega.0c01064
_journal_volume 5
_journal_year 2020
_chemical_formula_moiety 'C23 H21 N2 P Se2'
_chemical_formula_sum 'C23 H21 N2 P Se2'
_chemical_formula_weight 514.33
_space_group_crystal_system monoclinic
_space_group_IT_number 14
_space_group_name_Hall '-P 2yn'
_space_group_name_H-M_alt 'P 1 21/n 1'
_atom_sites_solution_hydrogens geom
_atom_sites_solution_primary direct
_atom_sites_solution_secondary difmap
_audit_creation_date 2018-04-17
_audit_creation_method 'by CrystalStructure 4.3'
_cell_angle_alpha 90.0000
_cell_angle_beta 98.573(5)
_cell_angle_gamma 90.0000
_cell_formula_units_Z 4
_cell_length_a 11.336(2)
_cell_length_b 9.2316(16)
_cell_length_c 20.825(4)
_cell_measurement_reflns_used 3848
_cell_measurement_temperature 173
_cell_measurement_theta_max 25.40
_cell_measurement_theta_min 1.90
_cell_volume 2155.0(7)
_computing_cell_refinement 'CrystalClear-SM Expert 2.1 b45'
_computing_data_collection 'CrystalClear-SM Expert 2.1 b45 (Rigaku, 2015)'
_computing_data_reduction 'CrystalClear-SM Expert 2.1 b45'
_computing_molecular_graphics 'CrystalStructure 4.3'
_computing_publication_material 'CrystalStructure 4.3 (Rigaku, 2018)'
_computing_structure_refinement 'SHELXL Version 2018/3 (Sheldrick, 2008)'
_computing_structure_solution 'DIRDIF99-PATTY (Gould, et al., 1999)'
_diffrn_ambient_temperature 173
_diffrn_detector_area_resol_mean 5.814
_diffrn_measured_fraction_theta_full 0.998
_diffrn_measured_fraction_theta_max 0.996
_diffrn_measurement_device_type 'Rigaku XtaLAB P200'
_diffrn_measurement_method \w
_diffrn_radiation_type 'Mo K\a'
_diffrn_radiation_wavelength 0.71075
_diffrn_reflns_av_R_equivalents 0.0867
_diffrn_reflns_av_unetI/netI 0.0409
_diffrn_reflns_Laue_measured_fraction_full 0.998
_diffrn_reflns_Laue_measured_fraction_max 0.996
_diffrn_reflns_limit_h_max 13
_diffrn_reflns_limit_h_min -13
_diffrn_reflns_limit_k_max 11
_diffrn_reflns_limit_k_min -11
_diffrn_reflns_limit_l_max 25
_diffrn_reflns_limit_l_min -25
_diffrn_reflns_number 40674
_diffrn_reflns_point_group_measured_fraction_full 0.998
_diffrn_reflns_point_group_measured_fraction_max 0.996
_diffrn_reflns_theta_full 25.242
_diffrn_reflns_theta_max 25.391
_diffrn_reflns_theta_min 1.935
_diffrn_standards_number 0
_exptl_absorpt_coefficient_mu 3.517
_exptl_absorpt_correction_T_max 0.755
_exptl_absorpt_correction_T_min 0.584
_exptl_absorpt_correction_type multi-scan
_exptl_absorpt_process_details 'REQAB (Rigaku, 1998)'
_exptl_crystal_colour yellow
_exptl_crystal_density_diffrn 1.585
_exptl_crystal_density_method 'not measured'
_exptl_crystal_description prism
_exptl_crystal_F_000 1024.00
_exptl_crystal_size_max 0.140
_exptl_crystal_size_mid 0.090
_exptl_crystal_size_min 0.080
_refine_diff_density_max 1.46
_refine_diff_density_min -0.44
_refine_ls_extinction_method none
_refine_ls_goodness_of_fit_ref 1.121
_refine_ls_hydrogen_treatment constr
_refine_ls_number_parameters 254
_refine_ls_number_reflns 3952
_refine_ls_number_restraints 0
_refine_ls_R_factor_all 0.0768
_refine_ls_R_factor_gt 0.0512
_refine_ls_shift/su_max 0.000
_refine_ls_structure_factor_coef Fsqd
_refine_ls_weighting_details 'w = 1/[\s^2^(Fo^2^)+(0.0901P)^2^+0.1594P] where P=(Fo^2^+2Fc^2^)/3'
_refine_ls_weighting_scheme calc
_refine_ls_wR_factor_gt 0.1287
_refine_ls_wR_factor_ref 0.1454
_reflns_Friedel_coverage 0.000
_reflns_number_gt 2925
_reflns_number_total 3952
_reflns_threshold_expression F^2^>2.0\s(F^2^)
_cod_data_source_file ao0c01064_si_001.cif
_cod_data_source_block 9c
_cod_depositor_comments 'Adding full bibliography for 4517654--4517661.cif.'
_cod_database_code 4517659

loop_
_space_group_symop_id
_space_group_symop_operation_xyz
1 +X,+Y,+Z
2 1/2-X,1/2+Y,1/2-Z
3 -X,-Y,-Z
4 -1/2+X,-1/2-Y,-1/2+Z

loop_
_atom_site_label
_atom_site_type_symbol
_atom_site_fract_x
_atom_site_fract_y
_atom_site_fract_z
_atom_site_U_iso_or_equiv
_atom_site_adp_type
_atom_site_occupancy
_atom_site_site_symmetry_order
_atom_site_calc_flag
_atom_site_refinement_flags_posn
_atom_site_refinement_flags_adp
_atom_site_refinement_flags_occupancy
_atom_site_disorder_assembly
_atom_site_disorder_group
Se1 Se 0.45146(5) 0.89533(6) 0.36985(3) 0.0428(2) Uani 1 1 d . . . . .
Se5 Se 0.05278(4) 0.72962(6) 0.26729(2) 0.0365(2) Uani 1 1 d . . . . .
P1 P 0.40953(11) 0.68288(14) 0.34047(6) 0.0315(3) Uani 1 1 d . . . . .
N2 N 0.2648(4) 0.6289(5) 0.33252(19) 0.0355(10) Uani 1 1 d . . . . .
N3 N 0.1976(4) 0.6650(5) 0.38112(19) 0.0379(10) Uani 1 1 d . . . . .
C4 C 0.0936(5) 0.7128(6) 0.3599(2) 0.0334(11) Uani 1 1 d . . . . .
C6 C 0.2032(4) 0.6264(6) 0.2646(2) 0.0324(11) Uani 1 1 d . . . . .
H6 H 0.185077 0.523696 0.251446 0.039 Uiso 1 1 calc R U . . .
C7 C 0.2892(4) 0.6887(6) 0.2224(2) 0.0371(12) Uani 1 1 d . . . . .
H7A H 0.284085 0.795697 0.221127 0.045 Uiso 1 1 calc R U . . .
H7B H 0.271111 0.650997 0.177506 0.045 Uiso 1 1 calc R U . . .
C8 C 0.4128(4) 0.6398(6) 0.2541(2) 0.0335(11) Uani 1 1 d . . . . .
H8 H 0.414854 0.531868 0.250506 0.040 Uiso 1 1 calc R U . . .
C9 C 0.4930(4) 0.5469(5) 0.3902(2) 0.0305(10) Uani 1 1 d . . . . .
C10 C 0.4507(5) 0.4038(6) 0.3898(3) 0.0383(12) Uani 1 1 d . . . . .
H10 H 0.378182 0.377994 0.363255 0.046 Uiso 1 1 calc R U . . .
C11 C 0.5152(5) 0.3014(6) 0.4281(3) 0.0420(13) Uani 1 1 d . . . . .
H11 H 0.486543 0.204701 0.427876 0.050 Uiso 1 1 calc R U . . .
C12 C 0.6214(5) 0.3368(7) 0.4671(3) 0.0438(13) Uani 1 1 d . . . . .
H12 H 0.665076 0.265129 0.493387 0.053 Uiso 1 1 calc R U . . .
C13 C 0.6622(5) 0.4753(7) 0.4673(3) 0.0466(14) Uani 1 1 d . . . . .
H13 H 0.734571 0.500353 0.494073 0.056 Uiso 1 1 calc R U . . .
C14 C 0.5995(5) 0.5801(6) 0.4289(3) 0.0408(13) Uani 1 1 d . . . . .
H14 H 0.629941 0.675978 0.429051 0.049 Uiso 1 1 calc R U . . .
C15 C 0.0091(5) 0.7603(6) 0.4026(3) 0.0366(12) Uani 1 1 d . . . . .
C16 C 0.0385(5) 0.7510(8) 0.4695(3) 0.0552(17) Uani 1 1 d . . . . .
H16 H 0.112161 0.708722 0.488060 0.066 Uiso 1 1 calc R U . . .
C17 C -0.0404(6) 0.8040(8) 0.5095(3) 0.0589(18) Uani 1 1 d . . . . .
H17 H -0.019084 0.798140 0.555352 0.071 Uiso 1 1 calc R U . . .
C18 C -0.1487(5) 0.8646(6) 0.4839(3) 0.0475(14) Uani 1 1 d . . . . .
C19 C -0.1770(5) 0.8702(6) 0.4181(3) 0.0462(14) Uani 1 1 d . . . . .
H19 H -0.251530 0.910303 0.399505 0.055 Uiso 1 1 calc R U . . .
C20 C -0.0995(5) 0.8186(7) 0.3771(3) 0.0437(13) Uani 1 1 d . . . . .
H20 H -0.121994 0.823788 0.331382 0.052 Uiso 1 1 calc R U . . .
C21 C -0.2341(6) 0.9186(8) 0.5277(3) 0.0614(18) Uani 1 1 d . . . . .
H21A H -0.256246 0.838314 0.554264 0.074 Uiso 1 1 calc R U . . .
H21B H -0.305837 0.957356 0.501167 0.074 Uiso 1 1 calc R U . . .
H21C H -0.195583 0.995074 0.555982 0.074 Uiso 1 1 calc R U . . .
C22 C 0.5202(5) 0.6972(6) 0.2274(2) 0.0353(12) Uani 1 1 d . . . . .
C23 C 0.5182(5) 0.8234(6) 0.1915(3) 0.0433(13) Uani 1 1 d . . . . .
H23 H 0.446995 0.878886 0.183375 0.052 Uiso 1 1 calc R U . . .
C24 C 0.6203(6) 0.8702(7) 0.1671(3) 0.0524(15) Uani 1 1 d . . . . .
H24 H 0.618600 0.958792 0.143811 0.063 Uiso 1 1 calc R U . . .
C25 C 0.7216(5) 0.7898(7) 0.1765(3) 0.0487(15) Uani 1 1 d . . . . .
H25 H 0.789689 0.819769 0.158311 0.058 Uiso 1 1 calc R U . . .
C26 C 0.7253(5) 0.6631(7) 0.2130(3) 0.0483(14) Uani 1 1 d . . . . .
H26 H 0.796607 0.607751 0.220975 0.058 Uiso 1 1 calc R U . . .
C27 C 0.6246(5) 0.6181(6) 0.2375(3) 0.0417(13) Uani 1 1 d . . . . .
H27 H 0.627387 0.530858 0.261915 0.050 Uiso 1 1 calc R U . . .

loop_
_atom_site_aniso_label
_atom_site_aniso_U_11
_atom_site_aniso_U_22
_atom_site_aniso_U_33
_atom_site_aniso_U_23
_atom_site_aniso_U_13
_atom_site_aniso_U_12
Se1 0.0492(4) 0.0384(3) 0.0398(3) -0.0048(2) 0.0033(2) 0.0071(2)
Se5 0.0286(3) 0.0488(4) 0.0320(3) 0.0015(2) 0.0045(2) 0.0025(2)
P1 0.0295(7) 0.0371(7) 0.0285(7) -0.0014(5) 0.0067(5) 0.0036(5)
N2 0.027(2) 0.054(3) 0.026(2) 0.0061(18) 0.0052(17) 0.0071(19)
N3 0.030(2) 0.056(3) 0.029(2) 0.004(2) 0.0083(18) 0.006(2)
C4 0.035(3) 0.038(3) 0.028(3) 0.002(2) 0.006(2) 0.000(2)
C6 0.027(3) 0.039(3) 0.031(3) -0.006(2) 0.005(2) 0.003(2)
C7 0.035(3) 0.047(3) 0.030(3) -0.003(2) 0.008(2) -0.002(2)
C8 0.033(3) 0.040(3) 0.029(3) 0.001(2) 0.009(2) -0.001(2)
C9 0.029(2) 0.041(3) 0.024(2) -0.002(2) 0.012(2) 0.002(2)
C10 0.035(3) 0.049(3) 0.032(3) -0.002(2) 0.007(2) -0.002(2)
C11 0.044(3) 0.042(3) 0.043(3) 0.006(3) 0.016(3) 0.006(2)
C12 0.043(3) 0.054(4) 0.035(3) 0.008(2) 0.011(2) 0.020(3)
C13 0.041(3) 0.057(4) 0.040(3) -0.002(3) 0.001(2) 0.009(3)
C14 0.035(3) 0.044(3) 0.042(3) -0.002(2) 0.002(2) 0.001(2)
C15 0.033(3) 0.043(3) 0.037(3) 0.001(2) 0.013(2) -0.004(2)
C16 0.036(3) 0.089(5) 0.041(3) 0.005(3) 0.008(3) 0.017(3)
C17 0.049(4) 0.098(5) 0.033(3) 0.001(3) 0.018(3) 0.012(4)
C18 0.045(3) 0.047(3) 0.055(4) -0.003(3) 0.024(3) 0.000(3)
C19 0.034(3) 0.055(4) 0.052(3) 0.007(3) 0.015(3) 0.012(3)
C20 0.037(3) 0.057(4) 0.038(3) 0.003(3) 0.009(2) 0.005(3)
C21 0.054(4) 0.086(5) 0.049(4) -0.004(3) 0.024(3) 0.004(3)
C22 0.034(3) 0.040(3) 0.032(3) -0.010(2) 0.007(2) -0.007(2)
C23 0.042(3) 0.045(3) 0.045(3) -0.001(3) 0.016(3) -0.001(3)
C24 0.063(4) 0.051(4) 0.048(4) 0.006(3) 0.022(3) -0.004(3)
C25 0.035(3) 0.063(4) 0.052(4) -0.012(3) 0.018(3) -0.012(3)
C26 0.029(3) 0.063(4) 0.054(4) -0.009(3) 0.010(3) -0.004(3)
C27 0.032(3) 0.050(3) 0.042(3) -0.001(2) 0.006(2) 0.001(2)

loop_
_atom_type_symbol
_atom_type_description
_atom_type_scat_dispersion_real
_atom_type_scat_dispersion_imag
_atom_type_scat_source
C C 0.0033 0.0016
;
International Tables for Crystallography
(Vol. C, Tables 4.2.6.8 and 6.1.1.4)
;
H H 0.0000 0.0000
;
International Tables for Crystallography
(Vol. C, Table 6.1.1.4)
;
N N 0.0061 0.0033
;
International Tables for Crystallography
(Vol. C, Tables 4.2.6.8 and 6.1.1.4)
;
P P 0.1023 0.0942
;
International Tables for Crystallography
(Vol. C, Tables 4.2.6.8 and 6.1.1.4)
;
Se Se -0.0929 2.2259
;
International Tables for Crystallography
(Vol. C, Tables 4.2.6.8 and 6.1.1.4)
;

loop_
_geom_angle_atom_site_label_1
_geom_angle_atom_site_label_2
_geom_angle_atom_site_label_3
_geom_angle
_geom_angle_site_symmetry_1
_geom_angle_site_symmetry_3
_geom_angle_publ_flag
C4 Se5 C6 84.8(2) . . ?
N2 P1 C9 105.6(2) . . ?
N2 P1 C8 90.1(2) . . ?
C9 P1 C8 108.9(2) . . ?
N2 P1 Se1 118.58(16) . . ?
C9 P1 Se1 114.10(17) . . ?
C8 P1 Se1 116.79(17) . . ?
N3 N2 C6 117.8(4) . . ?
N3 N2 P1 118.9(3) . . ?
C6 N2 P1 114.1(3) . . ?
C4 N3 N2 114.1(4) . . ?
N3 C4 C15 123.2(5) . . ?
N3 C4 Se5 116.6(4) . . ?
C15 C4 Se5 120.1(4) . . ?
N2 C6 C7 107.2(4) . . ?
N2 C6 Se5 104.7(3) . . ?
C7 C6 Se5 117.9(4) . . ?
N2 C6 H6 108.9 . . ?
C7 C6 H6 108.9 . . ?
Se5 C6 H6 108.9 . . ?
C6 C7 C8 105.3(4) . . ?
C6 C7 H7A 110.7 . . ?
C8 C7 H7A 110.7 . . ?
C6 C7 H7B 110.7 . . ?
C8 C7 H7B 110.7 . . ?
H7A C7 H7B 108.8 . . ?
C22 C8 C7 118.4(4) . . ?
C22 C8 P1 114.7(3) . . ?
C7 C8 P1 102.0(3) . . ?
C22 C8 H8 107.0 . . ?
C7 C8 H8 107.0 . . ?
P1 C8 H8 107.0 . . ?
C14 C9 C10 118.7(5) . . ?
C14 C9 P1 121.2(4) . . ?
C10 C9 P1 120.1(4) . . ?
C11 C10 C9 119.4(5) . . ?
C11 C10 H10 120.3 . . ?
C9 C10 H10 120.3 . . ?
C10 C11 C12 121.2(5) . . ?
C10 C11 H11 119.4 . . ?
C12 C11 H11 119.4 . . ?
C13 C12 C11 119.2(5) . . ?
C13 C12 H12 120.4 . . ?
C11 C12 H12 120.4 . . ?
C12 C13 C14 120.8(5) . . ?
C12 C13 H13 119.6 . . ?
C14 C13 H13 119.6 . . ?
C9 C14 C13 120.7(5) . . ?
C9 C14 H14 119.6 . . ?
C13 C14 H14 119.6 . . ?
C20 C15 C16 118.6(5) . . ?
C20 C15 C4 120.8(5) . . ?
C16 C15 C4 120.6(5) . . ?
C15 C16 C17 119.9(6) . . ?
C15 C16 H16 120.1 . . ?
C17 C16 H16 120.1 . . ?
C18 C17 C16 121.4(6) . . ?
C18 C17 H17 119.3 . . ?
C16 C17 H17 119.3 . . ?
C19 C18 C17 117.8(5) . . ?
C19 C18 C21 121.3(6) . . ?
C17 C18 C21 120.8(6) . . ?
C18 C19 C20 121.8(5) . . ?
C18 C19 H19 119.1 . . ?
C20 C19 H19 119.1 . . ?
C15 C20 C19 120.5(5) . . ?
C15 C20 H20 119.8 . . ?
C19 C20 H20 119.8 . . ?
C18 C21 H21A 109.5 . . ?
C18 C21 H21B 109.5 . . ?
H21A C21 H21B 109.5 . . ?
C18 C21 H21C 109.5 . . ?
H21A C21 H21C 109.5 . . ?
H21B C21 H21C 109.5 . . ?
C27 C22 C23 118.2(5) . . ?
C27 C22 C8 118.6(5) . . ?
C23 C22 C8 123.2(5) . . ?
C22 C23 C24 120.6(5) . . ?
C22 C23 H23 119.7 . . ?
C24 C23 H23 119.7 . . ?
C25 C24 C23 120.4(6) . . ?
C25 C24 H24 119.8 . . ?
C23 C24 H24 119.8 . . ?
C24 C25 C26 119.6(5) . . ?
C24 C25 H25 120.2 . . ?
C26 C25 H25 120.2 . . ?
C27 C26 C25 119.7(5) . . ?
C27 C26 H26 120.1 . . ?
C25 C26 H26 120.1 . . ?
C22 C27 C26 121.4(6) . . ?
C22 C27 H27 119.3 . . ?
C26 C27 H27 119.3 . . ?

loop_
_geom_bond_atom_site_label_1
_geom_bond_atom_site_label_2
_geom_bond_distance
_geom_bond_site_symmetry_2
_geom_bond_publ_flag
Se1 P1 2.0880(15) . ?
Se5 C4 1.922(5) . ?
Se5 C6 1.962(5) . ?
P1 N2 1.699(4) . ?
P1 C9 1.804(5) . ?
P1 C8 1.847(5) . ?
N2 N3 1.395(6) . ?
N2 C6 1.482(6) . ?
N3 C4 1.274(6) . ?
C4 C15 1.468(7) . ?
C6 C7 1.519(7) . ?
C6 H6 1.0000 . ?
C7 C8 1.525(7) . ?
C7 H7A 0.9900 . ?
C7 H7B 0.9900 . ?
C8 C22 1.508(7) . ?
C8 H8 1.0000 . ?
C9 C14 1.381(7) . ?
C9 C10 1.405(7) . ?
C10 C11 1.375(8) . ?
C10 H10 0.9500 . ?
C11 C12 1.387(8) . ?
C11 H11 0.9500 . ?
C12 C13 1.359(9) . ?
C12 H12 0.9500 . ?
C13 C14 1.382(8) . ?
C13 H13 0.9500 . ?
C14 H14 0.9500 . ?
C15 C20 1.375(8) . ?
C15 C16 1.386(8) . ?
C16 C17 1.400(8) . ?
C16 H16 0.9500 . ?
C17 C18 1.383(9) . ?
C17 H17 0.9500 . ?
C18 C19 1.361(8) . ?
C18 C21 1.509(8) . ?
C19 C20 1.396(8) . ?
C19 H19 0.9500 . ?
C20 H20 0.9500 . ?
C21 H21A 0.9800 . ?
C21 H21B 0.9800 . ?
C21 H21C 0.9800 . ?
C22 C27 1.381(7) . ?
C22 C23 1.382(8) . ?
C23 C24 1.399(8) . ?
C23 H23 0.9500 . ?
C24 C25 1.357(9) . ?
C24 H24 0.9500 . ?
C25 C26 1.392(9) . ?
C25 H25 0.9500 . ?
C26 C27 1.381(8) . ?
C26 H26 0.9500 . ?
C27 H27 0.9500 . ?

loop_
_geom_torsion_atom_site_label_1
_geom_torsion_atom_site_label_2
_geom_torsion_atom_site_label_3
_geom_torsion_atom_site_label_4
_geom_torsion
_geom_torsion_site_symmetry_1
_geom_torsion_site_symmetry_2
_geom_torsion_site_symmetry_3
_geom_torsion_site_symmetry_4
_geom_torsion_publ_flag
C9 P1 N2 N3 84.3(4) . . . . ?
C8 P1 N2 N3 -166.0(4) . . . . ?
Se1 P1 N2 N3 -45.0(4) . . . . ?
C9 P1 N2 C6 -129.6(4) . . . . ?
C8 P1 N2 C6 -19.9(4) . . . . ?
Se1 P1 N2 C6 101.0(3) . . . . ?
C6 N2 N3 C4 -9.9(7) . . . . ?
P1 N2 N3 C4 135.0(4) . . . . ?
N2 N3 C4 C15 -178.6(5) . . . . ?
N2 N3 C4 Se5 -1.5(6) . . . . ?
N3 N2 C6 C7 141.2(4) . . . . ?
P1 N2 C6 C7 -5.3(5) . . . . ?
N3 N2 C6 Se5 15.2(5) . . . . ?
P1 N2 C6 Se5 -131.3(3) . . . . ?
N2 C6 C7 C8 34.6(5) . . . . ?
Se5 C6 C7 C8 152.2(3) . . . . ?
C6 C7 C8 C22 -173.9(4) . . . . ?
C6 C7 C8 P1 -46.9(4) . . . . ?
N2 P1 C8 C22 167.7(4) . . . . ?
C9 P1 C8 C22 -85.8(4) . . . . ?
Se1 P1 C8 C22 45.2(4) . . . . ?
N2 P1 C8 C7 38.4(4) . . . . ?
C9 P1 C8 C7 144.9(3) . . . . ?
Se1 P1 C8 C7 -84.1(3) . . . . ?
N2 P1 C9 C14 -152.4(4) . . . . ?
C8 P1 C9 C14 112.1(4) . . . . ?
Se1 P1 C9 C14 -20.4(4) . . . . ?
N2 P1 C9 C10 28.2(4) . . . . ?
C8 P1 C9 C10 -67.4(4) . . . . ?
Se1 P1 C9 C10 160.1(3) . . . . ?
C14 C9 C10 C11 0.7(7) . . . . ?
P1 C9 C10 C11 -179.8(4) . . . . ?
C9 C10 C11 C12 -0.1(8) . . . . ?
C10 C11 C12 C13 -0.1(8) . . . . ?
C11 C12 C13 C14 -0.4(8) . . . . ?
C10 C9 C14 C13 -1.2(8) . . . . ?
P1 C9 C14 C13 179.4(4) . . . . ?
C12 C13 C14 C9 1.0(8) . . . . ?
N3 C4 C15 C20 176.3(5) . . . . ?
Se5 C4 C15 C20 -0.7(7) . . . . ?
N3 C4 C15 C16 -1.9(8) . . . . ?
Se5 C4 C15 C16 -178.9(5) . . . . ?
C20 C15 C16 C17 -1.7(10) . . . . ?
C4 C15 C16 C17 176.5(6) . . . . ?
C15 C16 C17 C18 0.7(11) . . . . ?
C16 C17 C18 C19 0.5(10) . . . . ?
C16 C17 C18 C21 178.8(7) . . . . ?
C17 C18 C19 C20 -0.8(9) . . . . ?
C21 C18 C19 C20 -179.0(6) . . . . ?
C16 C15 C20 C19 1.5(9) . . . . ?
C4 C15 C20 C19 -176.8(5) . . . . ?
C18 C19 C20 C15 -0.2(9) . . . . ?
C7 C8 C22 C27 -156.2(5) . . . . ?
P1 C8 C22 C27 83.2(5) . . . . ?
C7 C8 C22 C23 21.9(7) . . . . ?
P1 C8 C22 C23 -98.7(5) . . . . ?
C27 C22 C23 C24 -0.9(8) . . . . ?
C8 C22 C23 C24 -179.0(5) . . . . ?
C22 C23 C24 C25 2.2(9) . . . . ?
C23 C24 C25 C26 -2.7(9) . . . . ?
C24 C25 C26 C27 2.0(9) . . . . ?
C23 C22 C27 C26 0.3(8) . . . . ?
C8 C22 C27 C26 178.5(5) . . . . ?
C25 C26 C27 C22 -0.8(9) . . . . ?
